data_4020367
loop_
_publ_author_name
'Fr\'ed\'eric Boschetti'
'Franck Denat'
'Enrique Espinosa'
'Alain Tabard'
'Yves Dory'
'Roger Guilard'

_publ_section_title
;
Regioselective N-functionalization of tetraazacycloalkanes.
;
_journal_name_full 'Journal of Organic Chemistry'
_journal_page_first 7042
_journal_page_last 7053
_journal_paper_doi 10.1021/jo050306u
_journal_volume 70
_journal_year 2005
_chemical_absolute_configuration syn
_chemical_formula_moiety 'C13 H24 N4'
_chemical_formula_sum 'C13 H24 N4'
_chemical_formula_weight 236.36
_space_group_IT_number 4
_symmetry_cell_setting monoclinic
_symmetry_space_group_name_Hall 'P 2yb'
_symmetry_space_group_name_H-M 'P 1 21 1'
_cell_angle_alpha 90.00
_cell_angle_beta 102.184(2)
_cell_angle_gamma 90.00
_cell_formula_units_Z 2
_cell_length_a 5.9240(2)
_cell_length_b 14.2360(3)
_cell_length_c 7.7270(6)
_cell_measurement_temperature 110(2)
_cell_measurement_wavelength 0.71073
_cell_volume 636.97(6)
_diffrn_ambient_temperature 110(2)
_exptl_crystal_density_diffrn 1.232
_cod_original_sg_symbol_H-M 'P 21'
_cod_database_code 4020367

loop_
_symmetry_equiv_pos_as_xyz
'x, y, z'
'-x, y+1/2, -z'

loop_
_atom_site_label
_atom_site_type_symbol
_atom_site_fract_x
_atom_site_fract_y
_atom_site_fract_z
_atom_site_U_iso_or_equiv
_atom_site_adp_type
_atom_site_occupancy
_atom_site_symmetry_multiplicity
_atom_site_calc_flag
_atom_site_refinement_flags
_atom_site_disorder_assembly
_atom_site_disorder_group
N1A N 0.4278(3) 0.75595(13) 0.2261(2) 0.0296(6) Uani 0.50 1 d P A 1
N2A N 0.2562(3) 0.5780 0.0796(2) 0.0327(6) Uani 0.50 1 d P A 1
N3A N 0.5762(4) 0.50171(15) 0.2739(3) 0.0317(7) Uani 0.50 1 d P A 1
N4A N 0.7376(3) 0.67782(11) 0.4185(3) 0.0278(6) Uani 0.50 1 d P A 1
C1A C 0.1878(5) 0.74463(19) 0.1189(3) 0.0459(9) Uani 0.50 1 d PU A 1
H1A1 H 0.1377 0.8029 0.0576 0.0504(11) Uiso 0.50 1 calc PR A 1
H1A2 H 0.0834 0.7305 0.1967 0.0504(11) Uiso 0.50 1 calc PR A 1
C2A C 0.1798(5) 0.66698(18) -0.0131(4) 0.0482(9) Uani 0.50 1 d PU A 1
H2A1 H 0.0235 0.6600 -0.0818 0.0504(11) Uiso 0.50 1 calc PR A 1
H2A2 H 0.2796 0.6822 -0.0938 0.0504(11) Uiso 0.50 1 calc PR A 1
C3A C 0.2294(5) 0.4997(2) -0.0432(3) 0.0458(9) Uani 0.50 1 d PU A 1
H3A1 H 0.3144 0.5124 -0.1351 0.0504(11) Uiso 0.50 1 calc PR A 1
H3A2 H 0.0676 0.4926 -0.0992 0.0504(11) Uiso 0.50 1 calc PR A 1
C4A C 0.3166(5) 0.41016(19) 0.0509(3) 0.0415(8) Uani 0.50 1 d PU A 1
H4A1 H 0.2185 0.3931 0.1317 0.0504(11) Uiso 0.50 1 calc PR A 1
H4A2 H 0.3093 0.3600 -0.0350 0.0504(11) Uiso 0.50 1 calc PR A 1
C5A C 0.5599(4) 0.42106(17) 0.1519(3) 0.0367(7) Uani 0.50 1 d PU A 1
H5A1 H 0.6087 0.3642 0.2187 0.0504(11) Uiso 0.50 1 calc PR A 1
H5A2 H 0.6615 0.4310 0.0702 0.0504(11) Uiso 0.50 1 calc PR A 1
C6A C 0.8067(5) 0.51124(19) 0.3767(3) 0.0367(8) Uani 0.50 1 d PU A 1
H6A1 H 0.9120 0.5226 0.2984 0.0504(11) Uiso 0.50 1 calc PR A 1
H6A2 H 0.8526 0.4533 0.4405 0.0504(11) Uiso 0.50 1 calc PR A 1
C7A C 0.8222(6) 0.5918(2) 0.5076(3) 0.0460(9) Uani 0.50 1 d PU A 1
H7A1 H 0.7320 0.5768 0.5951 0.0504(11) Uiso 0.50 1 calc PR A 1
H7A2 H 0.9815 0.6002 0.5688 0.0504(11) Uiso 0.50 1 calc PR A 1
C8A C 0.7675(5) 0.75653(19) 0.5468(3) 0.0401(8) Uani 0.50 1 d PU A 1
H8A1 H 0.9287 0.7614 0.6061 0.0504(11) Uiso 0.50 1 calc PR A 1
H8A2 H 0.6774 0.7447 0.6358 0.0504(11) Uiso 0.50 1 calc PR A 1
C9A C 0.6890(5) 0.84817(19) 0.4505(3) 0.0393(8) Uani 0.50 1 d PU A 1
H9A1 H 0.6938 0.8987 0.5354 0.0504(11) Uiso 0.50 1 calc PR A 1
H9A2 H 0.7907 0.8643 0.3717 0.0504(11) Uiso 0.50 1 calc PR A 1
C10A C 0.4432(5) 0.8350(2) 0.3448(3) 0.0433(8) Uani 0.50 1 d PU A 1
H10A H 0.3404 0.8252 0.4255 0.0504(11) Uiso 0.50 1 calc PR A 1
H10B H 0.3940 0.8915 0.2770 0.0504(11) Uiso 0.50 1 calc PR A 1
C14A C 0.5013(4) 0.66794(16) 0.3180(3) 0.0281(6) Uani 0.50 1 d PU A 1
C23A C 0.4984(5) 0.58989(18) 0.1776(3) 0.0309(7) Uani 0.50 1 d PU A 1
H23A H 0.5993 0.6064 0.0967 0.0504(11) Uiso 0.50 1 calc PR A 1
C30A C 0.3530(8) 0.6399(4) 0.4583(6) 0.0334(12) Uani 0.50 1 d PU A 1
H30A H 0.3817 0.6839 0.5546 0.0504(11) Uiso 0.50 1 calc PR A 1
H30B H 0.3954 0.5780 0.5025 0.0504(11) Uiso 0.50 1 calc PR A 1
H30C H 0.1920 0.6409 0.4028 0.0504(11) Uiso 0.50 1 calc PR A 1
N1B N 0.5762(4) 0.50171(15) 0.2739(3) 0.0317(7) Uani 0.50 1 d P B 2
N2B N 0.7376(3) 0.67782(11) 0.4185(3) 0.0278(6) Uani 0.50 1 d P B 2
N3B N 0.4278(3) 0.75595(13) 0.2261(2) 0.0296(6) Uani 0.50 1 d P B 2
N4B N 0.2562(3) 0.5780 0.0796(2) 0.0327(6) Uani 0.50 1 d P B 2
C1B C 0.8067(5) 0.51124(19) 0.3767(3) 0.0367(8) Uani 0.50 1 d PU B 2
H1B1 H 0.9120 0.5226 0.2984 0.0504(11) Uiso 0.50 1 calc PR B 2
H1B2 H 0.8526 0.4533 0.4405 0.0504(11) Uiso 0.50 1 calc PR B 2
C2B C 0.8222(6) 0.5918(2) 0.5076(3) 0.0460(9) Uani 0.50 1 d PU B 2
H2B1 H 0.7320 0.5768 0.5951 0.0504(11) Uiso 0.50 1 calc PR B 2
H2B2 H 0.9815 0.6002 0.5688 0.0504(11) Uiso 0.50 1 calc PR B 2
C3B C 0.7675(5) 0.75653(19) 0.5468(3) 0.0401(8) Uani 0.50 1 d PU B 2
H3B1 H 0.9287 0.7614 0.6061 0.0504(11) Uiso 0.50 1 calc PR B 2
H3B2 H 0.6774 0.7447 0.6358 0.0504(11) Uiso 0.50 1 calc PR B 2
C4B C 0.6890(5) 0.84817(19) 0.4505(3) 0.0393(8) Uani 0.50 1 d PU B 2
H4B1 H 0.6938 0.8987 0.5354 0.0504(11) Uiso 0.50 1 calc PR B 2
H4B2 H 0.7907 0.8643 0.3717 0.0504(11) Uiso 0.50 1 calc PR B 2
C5B C 0.4432(5) 0.8350(2) 0.3448(3) 0.0433(8) Uani 0.50 1 d PU B 2
H5B1 H 0.3404 0.8252 0.4255 0.0504(11) Uiso 0.50 1 calc PR B 2
H5B2 H 0.3940 0.8915 0.2770 0.0504(11) Uiso 0.50 1 calc PR B 2
C6B C 0.1878(5) 0.74463(19) 0.1189(3) 0.0459(9) Uani 0.50 1 d PU B 2
H6B1 H 0.1377 0.8029 0.0576 0.0504(11) Uiso 0.50 1 calc PR B 2
H6B2 H 0.0834 0.7305 0.1967 0.0504(11) Uiso 0.50 1 calc PR B 2
C7B C 0.1798(5) 0.66698(18) -0.0131(4) 0.0482(9) Uani 0.50 1 d PU B 2
H7B1 H 0.0235 0.6600 -0.0818 0.0504(11) Uiso 0.50 1 calc PR B 2
H7B2 H 0.2796 0.6822 -0.0938 0.0504(11) Uiso 0.50 1 calc PR B 2
C8B C 0.2294(5) 0.4997(2) -0.0432(3) 0.0458(9) Uani 0.50 1 d PU B 2
H8B1 H 0.3144 0.5124 -0.1351 0.0504(11) Uiso 0.50 1 calc PR B 2
H8B2 H 0.0676 0.4926 -0.0992 0.0504(11) Uiso 0.50 1 calc PR B 2
C9B C 0.3166(5) 0.41016(19) 0.0509(3) 0.0415(8) Uani 0.50 1 d PU B 2
H9B1 H 0.2185 0.3931 0.1317 0.0504(11) Uiso 0.50 1 calc PR B 2
H9B2 H 0.3093 0.3600 -0.0350 0.0504(11) Uiso 0.50 1 calc PR B 2
C10B C 0.5599(4) 0.42106(17) 0.1519(3) 0.0367(7) Uani 0.50 1 d PU B 2
H10C H 0.6087 0.3642 0.2187 0.0504(11) Uiso 0.50 1 calc PR B 2
H10D H 0.6615 0.4310 0.0702 0.0504(11) Uiso 0.50 1 calc PR B 2
C14B C 0.4984(5) 0.58989(18) 0.1776(3) 0.0309(7) Uani 0.50 1 d PU B 2
C23B C 0.5013(4) 0.66794(16) 0.3180(3) 0.0281(6) Uani 0.50 1 d PU B 2
H23B H 0.3980 0.6514 0.3970 0.0504(11) Uiso 0.50 1 calc PR B 2
C30B C 0.6497(9) 0.6098(3) 0.0374(6) 0.0256(12) Uani 0.50 1 d PU B 2
H30D H 0.6082 0.5666 -0.0596 0.0504(11) Uiso 0.50 1 calc PR B 2
H30E H 0.8100 0.6019 0.0916 0.0504(11) Uiso 0.50 1 calc PR B 2
H30F H 0.6235 0.6729 -0.0057 0.0504(11) Uiso 0.50 1 calc PR B 2

loop_
_atom_site_aniso_label
_atom_site_aniso_U_11
_atom_site_aniso_U_22
_atom_site_aniso_U_33
_atom_site_aniso_U_23
_atom_site_aniso_U_13
_atom_site_aniso_U_12
N1A 0.0410(12) 0.0204(9) 0.0299(10) 0.0097(8) 0.0132(9) 0.0066(9)
N2A 0.0378(12) 0.0356(11) 0.0231(9) -0.0003(9) 0.0025(10) 0.0087(10)
N3A 0.0357(13) 0.0310(12) 0.0295(11) 0.0016(10) 0.0090(11) 0.0060(10)
N4A 0.0330(13) 0.0253(11) 0.0245(11) 0.0066(9) 0.0043(10) 0.0010(10)
C1A 0.0543(18) 0.0429(15) 0.0352(14) 0.0085(12) -0.0023(14) 0.0128(14)
C2A 0.0590(19) 0.0334(14) 0.0480(16) 0.0072(12) 0.0017(15) 0.0057(14)
C3A 0.0617(18) 0.0526(15) 0.0200(12) 0.0012(11) 0.0015(13) 0.0094(14)
C4A 0.0538(15) 0.0419(14) 0.0299(12) -0.0067(11) 0.0113(12) 0.0088(13)
C5A 0.0555(14) 0.0231(12) 0.0342(12) 0.0060(11) 0.0159(11) 0.0127(11)
C6A 0.0470(18) 0.0322(14) 0.0292(14) 0.0041(12) 0.0040(14) 0.0166(14)
C7A 0.076(2) 0.0432(16) 0.0153(11) 0.0047(12) 0.0026(14) 0.0251(16)
C8A 0.0628(19) 0.0322(14) 0.0279(14) 0.0019(11) 0.0153(13) 0.0072(14)
C9A 0.0636(17) 0.0297(14) 0.0235(13) 0.0027(11) 0.0066(13) 0.0016(14)
C10A 0.0561(16) 0.0465(18) 0.0312(14) 0.0032(14) 0.0178(12) 0.0099(15)
C14A 0.0254(12) 0.0318(13) 0.0297(11) 0.0058(9) 0.0115(10) 0.0025(10)
C23A 0.0375(16) 0.0239(13) 0.0333(13) 0.0084(10) 0.0121(12) 0.0039(12)
C30A 0.027(2) 0.038(3) 0.038(2) 0.003(2) 0.0135(18) -0.003(2)
N1B 0.0357(13) 0.0310(12) 0.0295(11) 0.0016(10) 0.0090(11) 0.0060(10)
N2B 0.0330(13) 0.0253(11) 0.0245(11) 0.0066(9) 0.0043(10) 0.0010(10)
N3B 0.0410(12) 0.0204(9) 0.0299(10) 0.0097(8) 0.0132(9) 0.0066(9)
N4B 0.0378(12) 0.0356(11) 0.0231(9) -0.0003(9) 0.0025(10) 0.0087(10)
C1B 0.0470(18) 0.0322(14) 0.0292(14) 0.0041(12) 0.0040(14) 0.0166(14)
C2B 0.076(2) 0.0432(16) 0.0153(11) 0.0047(12) 0.0026(14) 0.0251(16)
C3B 0.0628(19) 0.0322(14) 0.0279(14) 0.0019(11) 0.0153(13) 0.0072(14)
C4B 0.0636(17) 0.0297(14) 0.0235(13) 0.0027(11) 0.0066(13) 0.0016(14)
C5B 0.0561(16) 0.0465(18) 0.0312(14) 0.0032(14) 0.0178(12) 0.0099(15)
C6B 0.0543(18) 0.0429(15) 0.0352(14) 0.0085(12) -0.0023(14) 0.0128(14)
C7B 0.0590(19) 0.0334(14) 0.0480(16) 0.0072(12) 0.0017(15) 0.0057(14)
C8B 0.0617(18) 0.0526(15) 0.0200(12) 0.0012(11) 0.0015(13) 0.0094(14)
C9B 0.0538(15) 0.0419(14) 0.0299(12) -0.0067(11) 0.0113(12) 0.0088(13)
C10B 0.0555(14) 0.0231(12) 0.0342(12) 0.0060(11) 0.0159(11) 0.0127(11)
C14B 0.0375(16) 0.0239(13) 0.0333(13) 0.0084(10) 0.0121(12) 0.0039(12)
C23B 0.0254(12) 0.0318(13) 0.0297(11) 0.0058(9) 0.0115(10) 0.0025(10)
C30B 0.041(3) 0.015(2) 0.0211(19) 0.0023(19) 0.0067(18) -0.005(2)

loop_
_geom_bond_atom_site_label_1
_geom_bond_atom_site_label_2
_geom_bond_distance
_geom_bond_site_symmetry_2
_geom_bond_publ_flag
N1A C10A 1.443(3) . ?
N1A C14A 1.461(3) . ?
N1A C1A 1.495(3) . ?
N2A C3A 1.451(3) . ?
N2A C2A 1.478(3) . ?
N2A C23A 1.484(3) . ?
N3A C6A 1.434(3) . ?
N3A C5A 1.476(3) . ?
N3A C23A 1.482(3) . ?
N4A C7A 1.441(3) . ?
N4A C14A 1.457(3) . ?
N4A C8A 1.482(3) . ?
C1A C2A 1.498(4) . ?
C1A H1A1 0.9700 . ?
C1A H1A2 0.9700 . ?
C2A H2A1 0.9700 . ?
C2A H2A2 0.9700 . ?
C3A C4A 1.504(4) . ?
C3A H3A1 0.9700 . ?
C3A H3A2 0.9700 . ?
C4A C5A 1.495(3) . ?
C4A H4A1 0.9700 . ?
C4A H4A2 0.9700 . ?
C5A H5A1 0.9700 . ?
C5A H5A2 0.9700 . ?
C6A C7A 1.519(4) . ?
C6A H6A1 0.9700 . ?
C6A H6A2 0.9700 . ?
C7A H7A1 0.9700 . ?
C7A H7A2 0.9700 . ?
C8A C9A 1.525(4) . ?
C8A H8A1 0.9700 . ?
C8A H8A2 0.9700 . ?
C9A C10A 1.523(4) . ?
C9A H9A1 0.9700 . ?
C9A H9A2 0.9700 . ?
C10A H10A 0.9700 . ?
C10A H10B 0.9700 . ?
C14A C23A 1.551(2) . ?
C14A C30A 1.583(5) . ?
C23A H23A 0.9800 . ?
C30A H30A 0.9600 . ?
C30A H30B 0.9600 . ?
C30A H30C 0.9600 . ?
C30B H30D 0.9600 . ?
C30B H30E 0.9600 . ?
C30B H30F 0.9600 . ?
